data_7160493
loop_
_publ_author_name
'Liu, Xiao'
'Yan, Kelu'
'Wen, Jiangwei'
'Li, Qiuyun'
'Shang, Wenxu'
'Yu, Xinming'
'Wang, Xiu'

_publ_section_title
;
 Rhodium-catalyzed C-H activation and three-component tandem annulation
 leading to isoquinolones.
;
_journal_issue 19
_journal_name_full 'Organic &amp; biomolecular chemistry'
_journal_page_first 4694
_journal_page_last 4701
_journal_paper_doi 10.1039/d5ob00419e
_journal_volume 23
_journal_year 2025
_chemical_formula_moiety 'C18 H14 Br N O3'
_chemical_formula_sum 'C18 H14 Br N O3'
_chemical_formula_weight 372.21
_space_group_crystal_system triclinic
_space_group_IT_number 2
_space_group_name_Hall '-P 1'
_space_group_name_H-M_alt 'P -1'
_atom_sites_solution_hydrogens geom
_audit_creation_date 2024-08-03
_audit_creation_method
;
Olex2 1.2
(compiled 2018.05.29 svn.r3508 for OlexSys, GUI svn.r5506)
;
_audit_update_record
;
2024-08-03 deposited with the CCDC.	2025-04-09 downloaded from the CCDC.
;
_cell_angle_alpha 99.451(4)
_cell_angle_beta 100.327(3)
_cell_angle_gamma 107.469(3)
_cell_formula_units_Z 2
_cell_length_a 7.3081(8)
_cell_length_b 8.5016(9)
_cell_length_c 14.2301(15)
_cell_measurement_reflns_used 3466
_cell_measurement_temperature 293(2)
_cell_measurement_theta_max 21.863
_cell_measurement_theta_min 2.667
_cell_volume 806.98(15)
_computing_cell_refinement 'SAINT V8.40A (?, 2016)'
_computing_data_reduction 'SAINT V8.40A (?, 2016)'
_computing_molecular_graphics 'Olex2 (Dolomanov et al., 2009)'
_computing_publication_material 'Olex2 (Dolomanov et al., 2009)'
_computing_structure_refinement 'XL (Sheldrick, 2008)'
_computing_structure_solution 'ShelXT (Sheldrick, 2015)'
_diffrn_ambient_temperature 293(2)
_diffrn_measured_fraction_theta_full 0.999
_diffrn_measured_fraction_theta_max 0.997
_diffrn_measurement_device_type 'CCD area detector'
_diffrn_measurement_method 'phi and omega scans'
_diffrn_radiation_monochromator graphite
_diffrn_radiation_type MoK\a
_diffrn_radiation_wavelength 0.71073
_diffrn_reflns_av_R_equivalents 0.0708
_diffrn_reflns_av_unetI/netI 0.0846
_diffrn_reflns_Laue_measured_fraction_full 0.999
_diffrn_reflns_Laue_measured_fraction_max 0.997
_diffrn_reflns_limit_h_max 9
_diffrn_reflns_limit_h_min -9
_diffrn_reflns_limit_k_max 11
_diffrn_reflns_limit_k_min -11
_diffrn_reflns_limit_l_max 18
_diffrn_reflns_limit_l_min -18
_diffrn_reflns_number 17850
_diffrn_reflns_point_group_measured_fraction_full 0.999
_diffrn_reflns_point_group_measured_fraction_max 0.997
_diffrn_reflns_theta_full 25.242
_diffrn_reflns_theta_max 28.304
_diffrn_reflns_theta_min 2.582
_exptl_absorpt_coefficient_mu 2.561
_exptl_absorpt_correction_T_max 0.7457
_exptl_absorpt_correction_T_min 0.6126
_exptl_absorpt_correction_type none
_exptl_absorpt_process_details
;
SADABS-2016/2 (Bruker,2016/2) was used for absorption correction.
wR2(int) was 0.0967 before and 0.0515 after correction.
The Ratio of minimum to maximum transmission is 0.8215.
The \l/2 correction factor is Not present.
;
_exptl_crystal_density_diffrn 1.532
_exptl_crystal_description block
_exptl_crystal_F_000 376
_refine_diff_density_max 0.200
_refine_diff_density_min -0.285
_refine_diff_density_rms 0.051
_refine_ls_extinction_method none
_refine_ls_goodness_of_fit_ref 0.991
_refine_ls_hydrogen_treatment constr
_refine_ls_matrix_type full
_refine_ls_number_parameters 208
_refine_ls_number_reflns 4008
_refine_ls_number_restraints 0
_refine_ls_restrained_S_all 0.991
_refine_ls_R_factor_all 0.1536
_refine_ls_R_factor_gt 0.0465
_refine_ls_shift/su_max 0.001
_refine_ls_shift/su_mean 0.000
_refine_ls_structure_factor_coef Fsqd
_refine_ls_weighting_details 'w=1/[\s^2^(Fo^2^)+(0.0246P)^2^+0.2399P] where P=(Fo^2^+2Fc^2^)/3'
_refine_ls_weighting_scheme calc
_refine_ls_wR_factor_gt 0.0693
_refine_ls_wR_factor_ref 0.0919
_reflns_Friedel_coverage 0.000
_reflns_number_gt 1776
_reflns_number_total 4008
_reflns_threshold_expression 'I > 2\s(I)'
_cod_data_source_file d5ob00419e2.cif
_cod_data_source_block 2-20240803
_cod_depositor_comments 'Adding full bibliography for 7160493.cif.'
_cod_database_code 7160493
_shelx_shelxl_version_number 2014/7
_shelx_space_group_comment
;
The symmetry employed for this shelxl refinement is uniquely defined
by the following loop, which should always be used as a source of
symmetry information in preference to the above space-group names.
They are only intended as comments.
;
_olex2_refinement_description
;
1. Fixed Uiso
 At 1.2 times of:
  All C(H) groups, All C(H,H) groups
2.a Secondary CH2 refined with riding coordinates:
 C11(H11A,H11B), C10(H10A,H10B)
2.b Aromatic/amide H refined with riding coordinates:
 C8(H8), C4(H4), C1(H1), C18(H18), C14(H14), C15(H15), C9(H9), C3(H3),
 C17(H17), C2(H2)
;
_olex2_submission_special_instructions 'No special instructions were received'

loop_
_space_group_symop_operation_xyz
'x, y, z'
'-x, -y, -z'

loop_
_atom_site_label
_atom_site_type_symbol
_atom_site_fract_x
_atom_site_fract_y
_atom_site_fract_z
_atom_site_U_iso_or_equiv
_atom_site_adp_type
_atom_site_occupancy
_atom_site_site_symmetry_order
_atom_site_calc_flag
_atom_site_refinement_flags_posn
_atom_site_refinement_flags_adp
_atom_site_refinement_flags_occupancy
_atom_site_disorder_assembly
_atom_site_disorder_group
Br1 Br 0.94487(6) 0.68929(6) 1.17124(3) 0.0903(2) Uani 1 1 d . . . . .
O2 O 0.3723(3) 0.8645(3) 0.79896(15) 0.0543(5) Uani 1 1 d . . . . .
O1 O 0.0944(3) 0.7610(3) 0.50171(16) 0.0673(7) Uani 1 1 d . . . . .
N1 N 0.4062(4) 0.8893(3) 0.59657(17) 0.0468(6) Uani 1 1 d . . . . .
O3 O 0.1453(3) 0.7868(3) 0.88376(16) 0.0727(7) Uani 1 1 d . . . . .
C6 C 0.3516(4) 0.6817(4) 0.4481(2) 0.0411(7) Uani 1 1 d . . . . .
C5 C 0.5534(4) 0.7032(4) 0.4674(2) 0.0427(7) Uani 1 1 d . . . . .
C13 C 0.4683(4) 0.7829(4) 0.9448(2) 0.0472(8) Uani 1 1 d . . . . .
C12 C 0.3101(5) 0.8096(4) 0.8747(2) 0.0496(8) Uani 1 1 d . . . . .
C7 C 0.2706(5) 0.7755(4) 0.5144(2) 0.0499(8) Uani 1 1 d . . . . .
C8 C 0.6809(4) 0.8240(4) 0.5545(2) 0.0508(8) Uani 1 1 d . . . . .
H8 H 0.8157 0.8413 0.5692 0.061 Uiso 1 1 calc R . . . .
C4 C 0.6216(4) 0.6082(4) 0.4004(2) 0.0529(8) Uani 1 1 d . . . . .
H4 H 0.7551 0.6202 0.4128 0.064 Uiso 1 1 calc R . . . .
C1 C 0.2227(4) 0.5671(4) 0.3628(2) 0.0525(8) Uani 1 1 d . . . . .
H1 H 0.0884 0.5518 0.3499 0.063 Uiso 1 1 calc R . . . .
C18 C 0.4216(5) 0.7216(4) 1.0249(2) 0.0559(9) Uani 1 1 d . . . . .
H18 H 0.2938 0.6990 1.0335 0.067 Uiso 1 1 calc R . . . .
C14 C 0.6597(5) 0.8152(4) 0.9329(2) 0.0568(9) Uani 1 1 d . . . . .
H14 H 0.6929 0.8567 0.8794 0.068 Uiso 1 1 calc R . . . .
C15 C 0.8016(5) 0.7862(4) 0.9999(2) 0.0619(9) Uani 1 1 d . . . . .
H15 H 0.9292 0.8067 0.9914 0.074 Uiso 1 1 calc R . . . .
C9 C 0.6067(4) 0.9114(4) 0.6143(2) 0.0531(8) Uani 1 1 d . . . . .
H9 H 0.6921 0.9903 0.6700 0.064 Uiso 1 1 calc R . . . .
C3 C 0.4944(5) 0.4987(4) 0.3175(2) 0.0586(9) Uani 1 1 d . . . . .
H3 H 0.5415 0.4372 0.2734 0.070 Uiso 1 1 calc R . . . .
C17 C 0.5628(5) 0.6936(4) 1.0923(2) 0.0596(9) Uani 1 1 d . . . . .
H17 H 0.5308 0.6526 1.1461 0.072 Uiso 1 1 calc R . . . .
C16 C 0.7509(5) 0.7269(4) 1.0788(2) 0.0576(9) Uani 1 1 d . . . . .
C11 C 0.2262(4) 0.8955(4) 0.7287(2) 0.0553(8) Uani 1 1 d . . . . .
H11A H 0.1599 0.9618 0.7624 0.066 Uiso 1 1 calc R . . . .
H11B H 0.1278 0.7889 0.6904 0.066 Uiso 1 1 calc R . . . .
C10 C 0.3309(5) 0.9907(4) 0.6623(2) 0.0562(9) Uani 1 1 d . . . . .
H10A H 0.2400 1.0316 0.6233 0.067 Uiso 1 1 calc R . . . .
H10B H 0.4404 1.0887 0.7025 0.067 Uiso 1 1 calc R . . . .
C2 C 0.2939(5) 0.4780(4) 0.2984(2) 0.0622(9) Uani 1 1 d . . . . .
H2 H 0.2080 0.4030 0.2415 0.075 Uiso 1 1 calc R . . . .

loop_
_atom_site_aniso_label
_atom_site_aniso_U_11
_atom_site_aniso_U_22
_atom_site_aniso_U_33
_atom_site_aniso_U_23
_atom_site_aniso_U_13
_atom_site_aniso_U_12
Br1 0.0828(3) 0.1007(3) 0.0819(3) 0.0250(2) -0.0035(2) 0.0349(3)
O2 0.0536(13) 0.0697(15) 0.0454(13) 0.0172(11) 0.0179(11) 0.0238(12)
O1 0.0382(13) 0.0863(17) 0.0718(16) 0.0036(13) 0.0103(11) 0.0229(12)
N1 0.0487(17) 0.0485(16) 0.0430(16) 0.0087(13) 0.0121(13) 0.0166(14)
O3 0.0549(15) 0.108(2) 0.0661(16) 0.0284(14) 0.0264(13) 0.0326(15)
C6 0.0418(18) 0.0436(17) 0.0366(17) 0.0118(15) 0.0069(15) 0.0128(15)
C5 0.0384(18) 0.0476(18) 0.0456(19) 0.0223(16) 0.0091(15) 0.0142(15)
C13 0.052(2) 0.0465(19) 0.0423(19) 0.0049(16) 0.0160(16) 0.0159(16)
C12 0.057(2) 0.050(2) 0.043(2) 0.0041(16) 0.0176(18) 0.0197(18)
C7 0.049(2) 0.053(2) 0.046(2) 0.0163(17) 0.0095(17) 0.0144(18)
C8 0.0366(18) 0.061(2) 0.054(2) 0.0177(18) 0.0057(17) 0.0163(17)
C4 0.0431(19) 0.064(2) 0.062(2) 0.0213(19) 0.0169(18) 0.0257(18)
C1 0.0461(19) 0.061(2) 0.051(2) 0.0128(18) 0.0098(17) 0.0192(18)
C18 0.059(2) 0.065(2) 0.050(2) 0.0122(18) 0.0240(18) 0.0237(19)
C14 0.059(2) 0.063(2) 0.049(2) 0.0118(17) 0.0216(18) 0.0181(19)
C15 0.051(2) 0.074(2) 0.061(2) 0.010(2) 0.0151(19) 0.0225(19)
C9 0.045(2) 0.056(2) 0.047(2) 0.0143(17) -0.0024(16) 0.0070(17)
C3 0.068(2) 0.057(2) 0.058(2) 0.0144(19) 0.023(2) 0.0270(19)
C17 0.072(2) 0.065(2) 0.045(2) 0.0149(18) 0.0187(19) 0.024(2)
C16 0.064(2) 0.055(2) 0.051(2) 0.0066(18) 0.0109(18) 0.0199(19)
C11 0.059(2) 0.062(2) 0.050(2) 0.0131(17) 0.0154(17) 0.0273(18)
C10 0.066(2) 0.052(2) 0.052(2) 0.0133(17) 0.0155(18) 0.0203(18)
C2 0.064(2) 0.062(2) 0.048(2) 0.0030(18) 0.0006(18) 0.017(2)

loop_
_atom_type_symbol
_atom_type_description
_atom_type_scat_dispersion_real
_atom_type_scat_dispersion_imag
_atom_type_scat_source
C C 0.0033 0.0016 'International Tables Vol C Tables 4.2.6.8 and 6.1.1.4'
H H 0.0000 0.0000 'International Tables Vol C Tables 4.2.6.8 and 6.1.1.4'
Br Br -0.2901 2.4595 'International Tables Vol C Tables 4.2.6.8 and 6.1.1.4'
N N 0.0061 0.0033 'International Tables Vol C Tables 4.2.6.8 and 6.1.1.4'
O O 0.0106 0.0060 'International Tables Vol C Tables 4.2.6.8 and 6.1.1.4'

loop_
_geom_angle_atom_site_label_1
_geom_angle_atom_site_label_2
_geom_angle_atom_site_label_3
_geom_angle
_geom_angle_site_symmetry_1
_geom_angle_site_symmetry_3
_geom_angle_publ_flag
C12 O2 C11 115.3(2) . . ?
C7 N1 C9 121.9(3) . . ?
C7 N1 C10 117.1(3) . . ?
C9 N1 C10 120.9(3) . . ?
C5 C6 C7 121.8(3) . . ?
C5 C6 C1 119.7(3) . . ?
C1 C6 C7 118.5(3) . . ?
C6 C5 C8 117.9(3) . . ?
C6 C5 C4 118.9(3) . . ?
C4 C5 C8 123.2(3) . . ?
C18 C13 C12 118.3(3) . . ?
C18 C13 C14 118.9(3) . . ?
C14 C13 C12 122.8(3) . . ?
O2 C12 C13 112.5(3) . . ?
O3 C12 O2 122.9(3) . . ?
O3 C12 C13 124.6(3) . . ?
O1 C7 N1 119.5(3) . . ?
O1 C7 C6 124.7(3) . . ?
N1 C7 C6 115.8(3) . . ?
C9 C8 C5 120.1(3) . . ?
C3 C4 C5 120.6(3) . . ?
C2 C1 C6 120.1(3) . . ?
C17 C18 C13 120.7(3) . . ?
C15 C14 C13 120.6(3) . . ?
C16 C15 C14 119.0(3) . . ?
C8 C9 N1 122.4(3) . . ?
C4 C3 C2 120.4(3) . . ?
C16 C17 C18 119.2(3) . . ?
C15 C16 Br1 119.1(3) . . ?
C15 C16 C17 121.6(3) . . ?
C17 C16 Br1 119.2(3) . . ?
O2 C11 C10 107.9(2) . . ?
N1 C10 C11 113.7(2) . . ?
C1 C2 C3 120.4(3) . . ?

loop_
_geom_bond_atom_site_label_1
_geom_bond_atom_site_label_2
_geom_bond_distance
_geom_bond_site_symmetry_2
_geom_bond_publ_flag
Br1 C16 1.893(3) . ?
O2 C12 1.341(3) . ?
O2 C11 1.443(3) . ?
O1 C7 1.233(3) . ?
N1 C7 1.386(4) . ?
N1 C9 1.390(4) . ?
N1 C10 1.459(3) . ?
O3 C12 1.195(3) . ?
C6 C5 1.400(4) . ?
C6 C7 1.454(4) . ?
C6 C1 1.400(4) . ?
C5 C8 1.433(4) . ?
C5 C4 1.404(4) . ?
C13 C12 1.484(4) . ?
C13 C18 1.383(4) . ?
C13 C14 1.390(4) . ?
C8 C9 1.331(4) . ?
C4 C3 1.359(4) . ?
C1 C2 1.365(4) . ?
C18 C17 1.381(4) . ?
C14 C15 1.386(4) . ?
C15 C16 1.369(4) . ?
C3 C2 1.392(4) . ?
C17 C16 1.373(4) . ?
C11 C10 1.506(4) . ?
